data_4081968
loop_
_publ_author_name
'Xie, Liang'
'Zhang, Jianying'
'Hu, Hongfan'
'Cui, Chunming'

_publ_section_title
;
 Synthesis and Reactions of \p-Conjugated Iminoboranes Stabilized by
 Intramolecular Imine Groups
;
_journal_issue 23
_journal_name_full Organometallics
_journal_page_first 6875
_journal_paper_doi 10.1021/om4008407
_journal_volume 32
_journal_year 2013
_chemical_absolute_configuration unk
_chemical_formula_moiety 'C34 H49 B N4, C7 H8'
_chemical_formula_sum 'C41 H57 B N4'
_chemical_formula_weight 616.72
_chemical_name_systematic
; 
 ? 
;
_space_group_IT_number 19
_symmetry_cell_setting orthorhombic
_symmetry_space_group_name_Hall 'P 2ac 2ab'
_symmetry_space_group_name_H-M 'P 21 21 21'
_atom_sites_solution_hydrogens geom
_atom_sites_solution_primary direct
_atom_sites_solution_secondary difmap
_audit_creation_method SHELXL-97
_cell_angle_alpha 90.00
_cell_angle_beta 90.00
_cell_angle_gamma 90.00
_cell_formula_units_Z 4
_cell_length_a 10.379(6)
_cell_length_b 17.822(9)
_cell_length_c 19.778(10)
_cell_measurement_reflns_used 14402
_cell_measurement_temperature 113(2)
_cell_measurement_theta_max 28.0
_cell_measurement_theta_min 1.1
_cell_volume 3658(3)
_computing_cell_refinement 'CrystalClear-SM Expert 2.0 r2'
_computing_data_collection 'CrystalClear-SM Expert 2.0 r2 (Rigaku, 2009)'
_computing_data_reduction 'CrystalClear-SM Expert 2.0 r2'
_computing_molecular_graphics 'Bruker SHELXTL'
_computing_publication_material 'Bruker SHELXTL'
_computing_structure_refinement 'SHELXL-97 (Sheldrick, 1997)'
_computing_structure_solution 'SHELXS-97 (Sheldrick, 1990)'
_diffrn_ambient_temperature 113(2)
_diffrn_detector_area_resol_mean 14.6
_diffrn_measured_fraction_theta_full 0.986
_diffrn_measured_fraction_theta_max 0.986
_diffrn_measurement_device_type 'Rigaku Saturn 724CCD camera'
_diffrn_measurement_method \w
_diffrn_radiation_monochromator Multilayer
_diffrn_radiation_source 'Rotating Anode'
_diffrn_radiation_type MoK\a
_diffrn_radiation_wavelength 0.71073
_diffrn_reflns_av_R_equivalents 0.0521
_diffrn_reflns_av_sigmaI/netI 0.0583
_diffrn_reflns_limit_h_max 13
_diffrn_reflns_limit_h_min -13
_diffrn_reflns_limit_k_max 23
_diffrn_reflns_limit_k_min -23
_diffrn_reflns_limit_l_max 22
_diffrn_reflns_limit_l_min -25
_diffrn_reflns_number 38158
_diffrn_reflns_theta_full 27.98
_diffrn_reflns_theta_max 27.98
_diffrn_reflns_theta_min 1.54
_diffrn_standards_decay_% 0
_diffrn_standards_interval_count 0
_diffrn_standards_interval_time 0
_diffrn_standards_number 0
_exptl_absorpt_coefficient_mu 0.065
_exptl_absorpt_correction_T_max 0.9884
_exptl_absorpt_correction_T_min 0.9859
_exptl_absorpt_correction_type multi-scan
_exptl_absorpt_process_details Crystalclear
_exptl_crystal_colour colorless
_exptl_crystal_density_diffrn 1.120
_exptl_crystal_density_method 'not measured'
_exptl_crystal_description block
_exptl_crystal_F_000 1344
_exptl_crystal_size_max 0.22
_exptl_crystal_size_mid 0.20
_exptl_crystal_size_min 0.18
_refine_diff_density_max 0.150
_refine_diff_density_min -0.192
_refine_diff_density_rms 0.035
_refine_ls_abs_structure_details 'Flack H D (1983), Acta Cryst. A39, 876-881'
_refine_ls_abs_structure_Flack 0.6(16)
_refine_ls_extinction_coef 0.0042(4)
_refine_ls_extinction_expression Fc^*^=kFc[1+0.001xFc^2^\l^3^/sin(2\q)]^-1/4^
_refine_ls_extinction_method SHELXL
_refine_ls_goodness_of_fit_ref 0.979
_refine_ls_hydrogen_treatment constr
_refine_ls_matrix_type full
_refine_ls_number_parameters 431
_refine_ls_number_reflns 8684
_refine_ls_number_restraints 0
_refine_ls_restrained_S_all 0.979
_refine_ls_R_factor_all 0.0522
_refine_ls_R_factor_gt 0.0415
_refine_ls_shift/su_max 0.000
_refine_ls_shift/su_mean 0.000
_refine_ls_structure_factor_coef Fsqd
_refine_ls_weighting_details 'calc w=1/[\s^2^(Fo^2^)+(0.0419P)^2^+0.0000P] where P=(Fo^2^+2Fc^2^)/3'
_refine_ls_weighting_scheme calc
_refine_ls_wR_factor_gt 0.0848
_refine_ls_wR_factor_ref 0.0894
_reflns_number_gt 7208
_reflns_number_total 8684
_reflns_threshold_expression >2sigma(I)
_cod_data_source_file om4008407_si_002.cif
_cod_data_source_block 3
_cod_depositor_comments
;
The following automatic conversions were performed:

'_exptl_absorpt_correction_type' value 'Multi-scan' changed to
'multi-scan' according to
/home/saulius/struct/CIF-dictionaries/cif_core.dic dictionary named
'cif_core.dic' version 2.4.2 from 2011-04-26.

Automatic conversion script
Id: cif_fix_values 1891 2012-01-12 08:04:46Z andrius 
;
_cod_original_sg_symbol_H-M P2(1)2(1)2(1)
_cod_database_code 4081968

loop_
_symmetry_equiv_pos_as_xyz
'x, y, z'
'-x+1/2, -y, z+1/2'
'-x, y+1/2, -z+1/2'
'x+1/2, -y+1/2, -z'

loop_
_atom_site_label
_atom_site_type_symbol
_atom_site_fract_x
_atom_site_fract_y
_atom_site_fract_z
_atom_site_U_iso_or_equiv
_atom_site_adp_type
_atom_site_occupancy
_atom_site_symmetry_multiplicity
_atom_site_calc_flag
_atom_site_refinement_flags
B1 B 0.97121(16) 0.88032(9) 0.11978(8) 0.0228(4) Uani 1 1 d .
N1 N 0.83981(11) 0.87588(6) 0.15155(6) 0.0223(3) Uani 1 1 d .
N2 N 1.01505(11) 0.92726(7) 0.07119(6) 0.0248(3) Uani 1 1 d .
N3 N 1.23705(12) 0.88939(7) 0.20184(6) 0.0277(3) Uani 1 1 d .
N4 N 1.17228(12) 0.80098(6) 0.26781(6) 0.0255(3) Uani 1 1 d .
C1 C 1.05215(14) 0.80737(8) 0.15315(7) 0.0244(3) Uani 1 1 d .
C2 C 0.93840(14) 0.76930(8) 0.18811(7) 0.0257(3) Uani 1 1 d .
H2 H 0.9462 0.7219 0.2097 0.031 Uiso 1 1 calc R
C3 C 0.82709(14) 0.80710(8) 0.18639(7) 0.0230(3) Uani 1 1 d .
C4 C 1.11031(15) 0.75239(8) 0.09790(8) 0.0294(4) Uani 1 1 d .
C5 C 1.16222(17) 0.68060(8) 0.13087(8) 0.0362(4) Uani 1 1 d .
H5A H 1.0927 0.6557 0.1558 0.054 Uiso 1 1 calc R
H5B H 1.2321 0.6934 0.1621 0.054 Uiso 1 1 calc R
H5C H 1.1950 0.6468 0.0958 0.054 Uiso 1 1 calc R
C6 C 1.21974(16) 0.78763(9) 0.05755(8) 0.0361(4) Uani 1 1 d .
H6A H 1.2464 0.7532 0.0215 0.054 Uiso 1 1 calc R
H6B H 1.2929 0.7974 0.0876 0.054 Uiso 1 1 calc R
H6C H 1.1903 0.8349 0.0376 0.054 Uiso 1 1 calc R
C7 C 1.00192(16) 0.73117(9) 0.04884(8) 0.0338(4) Uani 1 1 d .
H7A H 0.9683 0.7766 0.0272 0.051 Uiso 1 1 calc R
H7B H 0.9325 0.7061 0.0738 0.051 Uiso 1 1 calc R
H7C H 1.0357 0.6972 0.0142 0.051 Uiso 1 1 calc R
C8 C 0.69868(15) 0.77569(8) 0.21157(8) 0.0285(3) Uani 1 1 d .
C9 C 0.70958(17) 0.69091(9) 0.22267(10) 0.0395(4) Uani 1 1 d .
H9A H 0.7709 0.6809 0.2593 0.059 Uiso 1 1 calc R
H9B H 0.7399 0.6669 0.1810 0.059 Uiso 1 1 calc R
H9C H 0.6250 0.6706 0.2348 0.059 Uiso 1 1 calc R
C10 C 0.65874(17) 0.81003(10) 0.27941(8) 0.0382(4) Uani 1 1 d .
H10A H 0.5764 0.7884 0.2938 0.057 Uiso 1 1 calc R
H10B H 0.6494 0.8645 0.2744 0.057 Uiso 1 1 calc R
H10C H 0.7248 0.7992 0.3134 0.057 Uiso 1 1 calc R
C11 C 0.59152(15) 0.78839(10) 0.15900(9) 0.0384(4) Uani 1 1 d .
H11A H 0.6165 0.7653 0.1160 0.058 Uiso 1 1 calc R
H11B H 0.5786 0.8424 0.1524 0.058 Uiso 1 1 calc R
H11C H 0.5113 0.7656 0.1751 0.058 Uiso 1 1 calc R
C12 C 0.76526(13) 0.94138(8) 0.16686(7) 0.0221(3) Uani 1 1 d .
C13 C 0.78564(14) 0.97865(8) 0.22905(8) 0.0262(3) Uani 1 1 d .
C14 C 0.71596(15) 1.04287(8) 0.24320(8) 0.0304(4) Uani 1 1 d .
H14 H 0.7262 1.0669 0.2857 0.036 Uiso 1 1 calc R
C15 C 0.63110(15) 1.07264(8) 0.19595(8) 0.0343(4) Uani 1 1 d .
H15 H 0.5848 1.1173 0.2059 0.041 Uiso 1 1 calc R
C16 C 0.61405(15) 1.03731(8) 0.13440(8) 0.0300(4) Uani 1 1 d .
H16 H 0.5564 1.0582 0.1021 0.036 Uiso 1 1 calc R
C17 C 0.68031(13) 0.97147(8) 0.11905(7) 0.0238(3) Uani 1 1 d .
C18 C 0.88832(16) 0.95277(9) 0.27794(8) 0.0350(4) Uani 1 1 d .
H18A H 0.9732 0.9572 0.2566 0.052 Uiso 1 1 calc R
H18B H 0.8726 0.9003 0.2903 0.052 Uiso 1 1 calc R
H18C H 0.8857 0.9840 0.3187 0.052 Uiso 1 1 calc R
C19 C 0.66026(15) 0.93598(9) 0.05064(7) 0.0303(3) Uani 1 1 d .
H19A H 0.5690 0.9233 0.0449 0.046 Uiso 1 1 calc R
H19B H 0.7123 0.8903 0.0473 0.046 Uiso 1 1 calc R
H19C H 0.6864 0.9713 0.0152 0.046 Uiso 1 1 calc R
C20 C 0.96696(13) 0.98646(8) 0.03441(7) 0.0239(3) Uani 1 1 d .
C21 C 0.95490(14) 1.05951(8) 0.06174(7) 0.0279(3) Uani 1 1 d .
C22 C 0.90513(16) 1.11693(9) 0.02200(8) 0.0358(4) Uani 1 1 d .
H22 H 0.8962 1.1656 0.0410 0.043 Uiso 1 1 calc R
C23 C 0.86803(16) 1.10515(10) -0.04479(8) 0.0387(4) Uani 1 1 d .
H23 H 0.8298 1.1443 -0.0704 0.046 Uiso 1 1 calc R
C24 C 0.88807(14) 1.03522(9) -0.07296(8) 0.0324(4) Uani 1 1 d .
H24 H 0.8661 1.0271 -0.1190 0.039 Uiso 1 1 calc R
C25 C 0.93931(14) 0.97671(8) -0.03579(7) 0.0262(3) Uani 1 1 d .
C26 C 0.99702(16) 1.07610(9) 0.13323(8) 0.0357(4) Uani 1 1 d .
H26A H 1.0434 1.1240 0.1343 0.054 Uiso 1 1 calc R
H26B H 1.0538 1.0359 0.1492 0.054 Uiso 1 1 calc R
H26C H 0.9212 1.0792 0.1626 0.054 Uiso 1 1 calc R
C27 C 0.96556(16) 0.90285(9) -0.06831(8) 0.0349(4) Uani 1 1 d .
H27A H 0.9052 0.8653 -0.0507 0.052 Uiso 1 1 calc R
H27B H 1.0540 0.8873 -0.0582 0.052 Uiso 1 1 calc R
H27C H 0.9547 0.9074 -0.1174 0.052 Uiso 1 1 calc R
C28 C 1.15325(14) 0.83124(8) 0.20527(7) 0.0245(3) Uani 1 1 d .
C29 C 1.39978(17) 0.95704(10) 0.27335(9) 0.0424(4) Uani 1 1 d .
H29A H 1.4387 0.9514 0.3182 0.064 Uiso 1 1 calc R
H29B H 1.3560 1.0057 0.2705 0.064 Uiso 1 1 calc R
H29C H 1.4671 0.9544 0.2387 0.064 Uiso 1 1 calc R
C30 C 1.30579(15) 0.89647(9) 0.26224(8) 0.0294(4) Uani 1 1 d .
C31 C 1.26602(15) 0.84108(9) 0.30342(8) 0.0283(3) Uani 1 1 d .
C32 C 1.31009(16) 0.82024(9) 0.37295(8) 0.0363(4) Uani 1 1 d .
H32A H 1.3709 0.8581 0.3895 0.054 Uiso 1 1 calc R
H32B H 1.3526 0.7712 0.3716 0.054 Uiso 1 1 calc R
H32C H 1.2356 0.8178 0.4033 0.054 Uiso 1 1 calc R
C33 C 1.26898(16) 0.93751(9) 0.14408(8) 0.0356(4) Uani 1 1 d .
H33A H 1.3535 0.9233 0.1261 0.053 Uiso 1 1 calc R
H33B H 1.2712 0.9900 0.1587 0.053 Uiso 1 1 calc R
H33C H 1.2036 0.9314 0.1088 0.053 Uiso 1 1 calc R
C34 C 1.10956(16) 0.73620(9) 0.29900(8) 0.0336(4) Uani 1 1 d .
H34A H 1.0239 0.7507 0.3152 0.050 Uiso 1 1 calc R
H34B H 1.1616 0.7185 0.3372 0.050 Uiso 1 1 calc R
H34C H 1.1012 0.6959 0.2656 0.050 Uiso 1 1 calc R
C35 C 0.3556(2) -0.01769(11) 0.93249(12) 0.0712(7) Uani 1 1 d .
H35A H 0.2929 -0.0483 0.9572 0.107 Uiso 1 1 calc R
H35B H 0.4363 -0.0457 0.9276 0.107 Uiso 1 1 calc R
H35C H 0.3213 -0.0056 0.8876 0.107 Uiso 1 1 calc R
C36 C 0.38045(17) 0.05358(9) 0.97087(9) 0.0396(4) Uani 1 1 d .
C37 C 0.48961(18) 0.09582(10) 0.95829(9) 0.0430(4) Uani 1 1 d .
H37 H 0.5507 0.0787 0.9260 0.052 Uiso 1 1 calc R
C38 C 0.51112(18) 0.16248(10) 0.99196(10) 0.0458(5) Uani 1 1 d .
H38 H 0.5862 0.1911 0.9825 0.055 Uiso 1 1 calc R
C39 C 0.42425(19) 0.18736(10) 1.03904(9) 0.0454(5) Uani 1 1 d .
H39 H 0.4390 0.2332 1.0623 0.054 Uiso 1 1 calc R
C40 C 0.3167(2) 0.14621(12) 1.05244(9) 0.0493(5) Uani 1 1 d .
H40 H 0.2565 0.1635 1.0851 0.059 Uiso 1 1 calc R
C41 C 0.29488(16) 0.07987(11) 1.01895(9) 0.0441(5) Uani 1 1 d .
H41 H 0.2197 0.0516 1.0290 0.053 Uiso 1 1 calc R

loop_
_atom_site_aniso_label
_atom_site_aniso_U_11
_atom_site_aniso_U_22
_atom_site_aniso_U_33
_atom_site_aniso_U_23
_atom_site_aniso_U_13
_atom_site_aniso_U_12
B1 0.0252(9) 0.0215(8) 0.0216(8) -0.0037(6) -0.0046(7) 0.0019(7)
N1 0.0224(6) 0.0194(6) 0.0252(6) 0.0000(5) 0.0007(5) 0.0023(5)
N2 0.0230(6) 0.0262(6) 0.0251(6) 0.0027(5) 0.0000(5) 0.0034(5)
N3 0.0241(7) 0.0299(7) 0.0290(7) 0.0071(5) -0.0025(6) -0.0020(6)
N4 0.0269(7) 0.0246(6) 0.0250(6) 0.0042(5) -0.0002(6) 0.0016(5)
C1 0.0242(8) 0.0235(7) 0.0255(7) 0.0004(6) -0.0006(6) 0.0018(6)
C2 0.0285(8) 0.0225(7) 0.0261(8) 0.0044(6) -0.0025(7) -0.0003(6)
C3 0.0268(8) 0.0205(7) 0.0218(7) -0.0020(6) -0.0019(6) -0.0012(6)
C4 0.0318(9) 0.0273(8) 0.0292(8) -0.0012(6) 0.0016(7) 0.0096(7)
C5 0.0392(10) 0.0310(8) 0.0384(9) 0.0028(7) 0.0018(8) 0.0119(8)
C6 0.0336(9) 0.0367(9) 0.0380(9) 0.0047(7) 0.0072(8) 0.0103(8)
C7 0.0405(10) 0.0280(8) 0.0328(8) -0.0043(7) -0.0016(8) 0.0068(7)
C8 0.0271(9) 0.0247(7) 0.0339(9) 0.0020(6) 0.0009(7) -0.0007(6)
C9 0.0327(9) 0.0285(8) 0.0572(11) 0.0066(8) 0.0069(8) -0.0056(7)
C10 0.0361(10) 0.0408(9) 0.0376(9) 0.0002(7) 0.0115(8) -0.0039(8)
C11 0.0278(9) 0.0414(10) 0.0460(10) 0.0023(8) -0.0039(8) -0.0084(8)
C12 0.0195(7) 0.0200(7) 0.0268(7) -0.0011(6) 0.0037(6) -0.0017(6)
C13 0.0247(8) 0.0263(8) 0.0276(8) -0.0018(6) 0.0034(7) -0.0052(6)
C14 0.0335(9) 0.0253(8) 0.0323(8) -0.0089(6) 0.0100(7) -0.0076(7)
C15 0.0315(9) 0.0219(8) 0.0495(10) -0.0018(7) 0.0132(8) 0.0007(7)
C16 0.0256(8) 0.0256(8) 0.0388(9) 0.0056(7) 0.0038(7) 0.0039(7)
C17 0.0200(8) 0.0239(7) 0.0276(8) 0.0000(6) 0.0029(6) -0.0010(6)
C18 0.0402(10) 0.0377(9) 0.0270(8) -0.0022(7) -0.0044(7) -0.0051(8)
C19 0.0256(8) 0.0350(8) 0.0303(8) 0.0018(7) -0.0040(7) 0.0002(7)
C20 0.0173(7) 0.0285(8) 0.0260(8) 0.0073(6) 0.0035(6) -0.0011(6)
C21 0.0265(8) 0.0288(8) 0.0284(8) 0.0061(6) 0.0055(7) 0.0013(7)
C22 0.0401(10) 0.0290(8) 0.0384(10) 0.0071(7) 0.0106(8) 0.0072(7)
C23 0.0381(10) 0.0389(9) 0.0390(10) 0.0184(8) 0.0050(8) 0.0077(8)
C24 0.0275(8) 0.0436(10) 0.0261(8) 0.0117(7) 0.0022(7) -0.0008(7)
C25 0.0211(8) 0.0304(8) 0.0271(8) 0.0051(6) 0.0011(7) -0.0025(6)
C26 0.0441(10) 0.0268(8) 0.0361(9) -0.0020(7) 0.0065(8) 0.0020(8)
C27 0.0397(10) 0.0366(9) 0.0284(8) 0.0007(7) -0.0044(8) -0.0031(8)
C28 0.0223(8) 0.0237(7) 0.0275(8) 0.0022(6) 0.0005(6) 0.0048(6)
C29 0.0376(10) 0.0428(10) 0.0469(10) 0.0043(8) -0.0082(8) -0.0096(8)
C30 0.0241(8) 0.0314(8) 0.0327(8) 0.0008(7) -0.0036(7) 0.0013(7)
C31 0.0246(8) 0.0338(8) 0.0265(8) 0.0006(6) -0.0027(7) 0.0031(7)
C32 0.0356(10) 0.0445(10) 0.0287(9) 0.0022(7) -0.0040(7) 0.0034(8)
C33 0.0299(9) 0.0384(9) 0.0384(9) 0.0152(7) -0.0026(7) -0.0078(7)
C34 0.0365(9) 0.0313(8) 0.0332(9) 0.0100(7) -0.0022(8) -0.0029(7)
C35 0.0905(17) 0.0445(12) 0.0787(16) -0.0047(11) -0.0293(14) -0.0007(12)
C36 0.0430(11) 0.0356(9) 0.0401(10) 0.0066(8) -0.0069(9) -0.0010(8)
C37 0.0400(10) 0.0513(11) 0.0376(10) 0.0055(8) 0.0095(8) 0.0086(9)
C38 0.0382(11) 0.0451(11) 0.0541(12) 0.0146(9) -0.0031(9) -0.0091(9)
C39 0.0535(12) 0.0377(10) 0.0450(11) 0.0004(8) -0.0085(10) 0.0091(9)
C40 0.0480(12) 0.0608(13) 0.0390(11) 0.0064(9) 0.0083(9) 0.0183(10)
C41 0.0323(10) 0.0525(11) 0.0475(11) 0.0231(9) 0.0024(8) -0.0041(9)

loop_
_atom_type_symbol
_atom_type_description
_atom_type_scat_dispersion_real
_atom_type_scat_dispersion_imag
_atom_type_scat_source
C C 0.0033 0.0016 'International Tables Vol C Tables 4.2.6.8 and 6.1.1.4'
H H 0.0000 0.0000 'International Tables Vol C Tables 4.2.6.8 and 6.1.1.4'
B B 0.0013 0.0007 'International Tables Vol C Tables 4.2.6.8 and 6.1.1.4'
N N 0.0061 0.0033 'International Tables Vol C Tables 4.2.6.8 and 6.1.1.4'

loop_
_geom_angle_atom_site_label_1
_geom_angle_atom_site_label_2
_geom_angle_atom_site_label_3
_geom_angle
N2 B1 N1 129.38(13)
N2 B1 C1 126.04(14)
N1 B1 C1 104.37(12)
C3 N1 C12 123.61(12)
C3 N1 B1 109.53(11)
C12 N1 B1 122.36(11)
B1 N2 C20 136.72(13)
C28 N3 C30 110.74(12)
C28 N3 C33 129.16(13)
C30 N3 C33 119.86(12)
C28 N4 C31 110.84(12)
C28 N4 C34 129.08(13)
C31 N4 C34 120.08(13)
C2 C1 C28 110.39(12)
C2 C1 C4 109.36(12)
C28 C1 C4 111.99(12)
C2 C1 B1 97.75(12)
C28 C1 B1 113.04(12)
C4 C1 B1 113.38(12)
C3 C2 C1 115.62(13)
C3 C2 H2 122.2
C1 C2 H2 122.2
C2 C3 N1 111.64(13)
C2 C3 C8 124.07(13)
N1 C3 C8 123.92(12)
C6 C4 C7 108.50(13)
C6 C4 C5 107.74(13)
C7 C4 C5 108.72(13)
C6 C4 C1 112.94(13)
C7 C4 C1 108.00(12)
C5 C4 C1 110.85(13)
C4 C5 H5A 109.5
C4 C5 H5B 109.5
H5A C5 H5B 109.5
C4 C5 H5C 109.5
H5A C5 H5C 109.5
H5B C5 H5C 109.5
C4 C6 H6A 109.5
C4 C6 H6B 109.5
H6A C6 H6B 109.5
C4 C6 H6C 109.5
H6A C6 H6C 109.5
H6B C6 H6C 109.5
C4 C7 H7A 109.5
C4 C7 H7B 109.5
H7A C7 H7B 109.5
C4 C7 H7C 109.5
H7A C7 H7C 109.5
H7B C7 H7C 109.5
C3 C8 C9 110.09(13)
C3 C8 C10 112.02(13)
C9 C8 C10 106.78(13)
C3 C8 C11 110.86(13)
C9 C8 C11 107.17(13)
C10 C8 C11 109.71(14)
C8 C9 H9A 109.5
C8 C9 H9B 109.5
H9A C9 H9B 109.5
C8 C9 H9C 109.5
H9A C9 H9C 109.5
H9B C9 H9C 109.5
C8 C10 H10A 109.5
C8 C10 H10B 109.5
H10A C10 H10B 109.5
C8 C10 H10C 109.5
H10A C10 H10C 109.5
H10B C10 H10C 109.5
C8 C11 H11A 109.5
C8 C11 H11B 109.5
H11A C11 H11B 109.5
C8 C11 H11C 109.5
H11A C11 H11C 109.5
H11B C11 H11C 109.5
C17 C12 C13 120.13(13)
C17 C12 N1 120.64(12)
C13 C12 N1 119.06(13)
C14 C13 C12 119.14(14)
C14 C13 C18 119.47(14)
C12 C13 C18 121.25(14)
C13 C14 C15 120.76(14)
C13 C14 H14 119.6
C15 C14 H14 119.6
C16 C15 C14 119.98(14)
C16 C15 H15 120.0
C14 C15 H15 120.0
C15 C16 C17 120.82(14)
C15 C16 H16 119.6
C17 C16 H16 119.6
C16 C17 C12 119.10(14)
C16 C17 C19 118.72(13)
C12 C17 C19 122.16(13)
C13 C18 H18A 109.5
C13 C18 H18B 109.5
H18A C18 H18B 109.5
C13 C18 H18C 109.5
H18A C18 H18C 109.5
H18B C18 H18C 109.5
C17 C19 H19A 109.5
C17 C19 H19B 109.5
H19A C19 H19B 109.5
C17 C19 H19C 109.5
H19A C19 H19C 109.5
H19B C19 H19C 109.5
N2 C20 C21 122.40(13)
N2 C20 C25 119.59(13)
C21 C20 C25 117.73(13)
C22 C21 C20 119.62(14)
C22 C21 C26 119.55(14)
C20 C21 C26 120.82(13)
C21 C22 C23 121.91(15)
C21 C22 H22 119.0
C23 C22 H22 119.0
C24 C23 C22 118.51(15)
C24 C23 H23 120.7
C22 C23 H23 120.7
C23 C24 C25 121.61(15)
C23 C24 H24 119.2
C25 C24 H24 119.2
C24 C25 C20 120.17(14)
C24 C25 C27 120.47(14)
C20 C25 C27 119.35(13)
C21 C26 H26A 109.5
C21 C26 H26B 109.5
H26A C26 H26B 109.5
C21 C26 H26C 109.5
H26A C26 H26C 109.5
H26B C26 H26C 109.5
C25 C27 H27A 109.5
C25 C27 H27B 109.5
H27A C27 H27B 109.5
C25 C27 H27C 109.5
H27A C27 H27C 109.5
H27B C27 H27C 109.5
N3 C28 N4 104.77(12)
N3 C28 C1 128.23(13)
N4 C28 C1 126.87(13)
C30 C29 H29A 109.5
C30 C29 H29B 109.5
H29A C29 H29B 109.5
C30 C29 H29C 109.5
H29A C29 H29C 109.5
H29B C29 H29C 109.5
C31 C30 N3 107.15(13)
C31 C30 C29 130.66(15)
N3 C30 C29 122.17(14)
C30 C31 N4 106.49(13)
C30 C31 C32 130.18(15)
N4 C31 C32 123.30(14)
C31 C32 H32A 109.5
C31 C32 H32B 109.5
H32A C32 H32B 109.5
C31 C32 H32C 109.5
H32A C32 H32C 109.5
H32B C32 H32C 109.5
N3 C33 H33A 109.5
N3 C33 H33B 109.5
H33A C33 H33B 109.5
N3 C33 H33C 109.5
H33A C33 H33C 109.5
H33B C33 H33C 109.5
N4 C34 H34A 109.5
N4 C34 H34B 109.5
H34A C34 H34B 109.5
N4 C34 H34C 109.5
H34A C34 H34C 109.5
H34B C34 H34C 109.5
C36 C35 H35A 109.5
C36 C35 H35B 109.5
H35A C35 H35B 109.5
C36 C35 H35C 109.5
H35A C35 H35C 109.5
H35B C35 H35C 109.5
C37 C36 C41 117.74(17)
C37 C36 C35 120.68(18)
C41 C36 C35 121.58(18)
C38 C37 C36 120.96(17)
C38 C37 H37 119.5
C36 C37 H37 119.5
C39 C38 C37 120.00(17)
C39 C38 H38 120.0
C37 C38 H38 120.0
C40 C39 C38 119.84(18)
C40 C39 H39 120.1
C38 C39 H39 120.1
C39 C40 C41 120.32(18)
C39 C40 H40 119.8
C41 C40 H40 119.8
C40 C41 C36 121.14(17)
C40 C41 H41 119.4
C36 C41 H41 119.4

loop_
_geom_bond_atom_site_label_1
_geom_bond_atom_site_label_2
_geom_bond_distance
B1 N2 1.353(2)
B1 N1 1.504(2)
B1 C1 1.683(2)
N1 C3 1.4124(18)
N1 C12 1.4327(18)
N2 C20 1.3753(18)
N3 C28 1.3547(19)
N3 C30 1.397(2)
N3 C33 1.4664(18)
N4 C28 1.3637(19)
N4 C31 1.398(2)
N4 C34 1.4619(19)
C1 C2 1.527(2)
C1 C28 1.531(2)
C1 C4 1.587(2)
C2 C3 1.338(2)
C2 H2 0.9500
C3 C8 1.529(2)
C4 C6 1.524(2)
C4 C7 1.533(2)
C4 C5 1.534(2)
C5 H5A 0.9800
C5 H5B 0.9800
C5 H5C 0.9800
C6 H6A 0.9800
C6 H6B 0.9800
C6 H6C 0.9800
C7 H7A 0.9800
C7 H7B 0.9800
C7 H7C 0.9800
C8 C9 1.531(2)
C8 C10 1.532(2)
C8 C11 1.539(2)
C9 H9A 0.9800
C9 H9B 0.9800
C9 H9C 0.9800
C10 H10A 0.9800
C10 H10B 0.9800
C10 H10C 0.9800
C11 H11A 0.9800
C11 H11B 0.9800
C11 H11C 0.9800
C12 C17 1.400(2)
C12 C13 1.414(2)
C13 C14 1.383(2)
C13 C18 1.511(2)
C14 C15 1.390(2)
C14 H14 0.9500
C15 C16 1.382(2)
C15 H15 0.9500
C16 C17 1.394(2)
C16 H16 0.9500
C17 C19 1.508(2)
C18 H18A 0.9800
C18 H18B 0.9800
C18 H18C 0.9800
C19 H19A 0.9800
C19 H19B 0.9800
C19 H19C 0.9800
C20 C21 1.415(2)
C20 C25 1.428(2)
C21 C22 1.390(2)
C21 C26 1.509(2)
C22 C23 1.392(2)
C22 H22 0.9500
C23 C24 1.381(2)
C23 H23 0.9500
C24 C25 1.382(2)
C24 H24 0.9500
C25 C27 1.490(2)
C26 H26A 0.9800
C26 H26B 0.9800
C26 H26C 0.9800
C27 H27A 0.9800
C27 H27B 0.9800
C27 H27C 0.9800
C29 C30 1.472(2)
C29 H29A 0.9800
C29 H29B 0.9800
C29 H29C 0.9800
C30 C31 1.345(2)
C31 C32 1.496(2)
C32 H32A 0.9800
C32 H32B 0.9800
C32 H32C 0.9800
C33 H33A 0.9800
C33 H33B 0.9800
C33 H33C 0.9800
C34 H34A 0.9800
C34 H34B 0.9800
C34 H34C 0.9800
C35 C36 1.502(3)
C35 H35A 0.9800
C35 H35B 0.9800
C35 H35C 0.9800
C36 C37 1.383(2)
C36 C41 1.383(2)
C37 C38 1.380(3)
C37 H37 0.9500
C38 C39 1.370(3)
C38 H38 0.9500
C39 C40 1.362(3)
C39 H39 0.9500
C40 C41 1.374(3)
C40 H40 0.9500
C41 H41 0.9500

loop_
_geom_torsion_atom_site_label_1
_geom_torsion_atom_site_label_2
_geom_torsion_atom_site_label_3
_geom_torsion_atom_site_label_4
_geom_torsion
N2 B1 N1 C3 164.64(15)
C1 B1 N1 C3 -10.31(14)
N2 B1 N1 C12 -38.4(2)
C1 B1 N1 C12 146.63(12)
N1 B1 N2 C20 2.0(3)
C1 B1 N2 C20 175.99(15)
N2 B1 C1 C2 -165.87(14)
N1 B1 C1 C2 9.30(13)
N2 B1 C1 C28 78.02(18)
N1 B1 C1 C28 -106.80(13)
N2 B1 C1 C4 -50.82(19)
N1 B1 C1 C4 124.35(12)
C28 C1 C2 C3 112.13(14)
C4 C1 C2 C3 -124.23(14)
B1 C1 C2 C3 -6.04(16)
C1 C2 C3 N1 0.02(18)
C1 C2 C3 C8 173.28(13)
C12 N1 C3 C2 -149.52(13)
B1 N1 C3 C2 7.07(16)
C12 N1 C3 C8 37.2(2)
B1 N1 C3 C8 -166.19(13)
C2 C1 C4 C6 176.67(12)
C28 C1 C4 C6 -60.64(16)
B1 C1 C4 C6 68.75(16)
C2 C1 C4 C7 56.68(15)
C28 C1 C4 C7 179.38(12)
B1 C1 C4 C7 -51.24(16)
C2 C1 C4 C5 -62.32(16)
C28 C1 C4 C5 60.37(16)
B1 C1 C4 C5 -170.24(13)
C2 C3 C8 C9 -13.4(2)
N1 C3 C8 C9 159.07(14)
C2 C3 C8 C10 105.29(17)
N1 C3 C8 C10 -82.27(17)
C2 C3 C8 C11 -131.78(15)
N1 C3 C8 C11 40.66(19)
C3 N1 C12 C17 -116.62(15)
B1 N1 C12 C17 89.70(17)
C3 N1 C12 C13 68.10(18)
B1 N1 C12 C13 -85.58(17)
C17 C12 C13 C14 3.2(2)
N1 C12 C13 C14 178.48(13)
C17 C12 C13 C18 -172.51(13)
N1 C12 C13 C18 2.8(2)
C12 C13 C14 C15 -2.9(2)
C18 C13 C14 C15 172.88(14)
C13 C14 C15 C16 1.1(2)
C14 C15 C16 C17 0.5(2)
C15 C16 C17 C12 -0.2(2)
C15 C16 C17 C19 -178.79(13)
C13 C12 C17 C16 -1.6(2)
N1 C12 C17 C16 -176.87(13)
C13 C12 C17 C19 176.89(13)
N1 C12 C17 C19 1.7(2)
B1 N2 C20 C21 77.8(2)
B1 N2 C20 C25 -108.40(19)
N2 C20 C21 C22 -179.78(14)
C25 C20 C21 C22 6.3(2)
N2 C20 C21 C26 1.0(2)
C25 C20 C21 C26 -172.88(13)
C20 C21 C22 C23 -0.9(2)
C26 C21 C22 C23 178.27(15)
C21 C22 C23 C24 -3.5(2)
C22 C23 C24 C25 2.4(2)
C23 C24 C25 C20 3.2(2)
C23 C24 C25 C27 -177.16(15)
N2 C20 C25 C24 178.46(13)
C21 C20 C25 C24 -7.5(2)
N2 C20 C25 C27 -1.2(2)
C21 C20 C25 C27 172.88(14)
C30 N3 C28 N4 -1.32(16)
C33 N3 C28 N4 172.98(14)
C30 N3 C28 C1 174.71(14)
C33 N3 C28 C1 -11.0(2)
C31 N4 C28 N3 1.01(16)
C34 N4 C28 N3 -179.12(14)
C31 N4 C28 C1 -175.09(13)
C34 N4 C28 C1 4.8(2)
C2 C1 C28 N3 -150.88(14)
C4 C1 C28 N3 87.01(18)
B1 C1 C28 N3 -42.6(2)
C2 C1 C28 N4 24.3(2)
C4 C1 C28 N4 -97.80(17)
B1 C1 C28 N4 132.64(15)
C28 N3 C30 C31 1.16(17)
C33 N3 C30 C31 -173.74(14)
C28 N3 C30 C29 -177.50(14)
C33 N3 C30 C29 7.6(2)
N3 C30 C31 N4 -0.48(17)
C29 C30 C31 N4 178.02(16)
N3 C30 C31 C32 177.53(15)
C29 C30 C31 C32 -4.0(3)
C28 N4 C31 C30 -0.33(17)
C34 N4 C31 C30 179.79(13)
C28 N4 C31 C32 -178.51(14)
C34 N4 C31 C32 1.6(2)
C41 C36 C37 C38 -0.9(3)
C35 C36 C37 C38 178.08(17)
C36 C37 C38 C39 0.6(3)
C37 C38 C39 C40 -0.1(3)
C38 C39 C40 C41 0.0(3)
C39 C40 C41 C36 -0.4(3)
C37 C36 C41 C40 0.9(3)
C35 C36 C41 C40 -178.16(17)
